data_4314543
loop_
_publ_author_name
'Qi-Bing Bo'
'Guo-Xin Sun'
'Dong-Ling Geng'

_publ_section_title
;
 Novel Three-Dimensional Pillared-Layer Ln(III)-Cu(I) Coordination
 Polymers Featuring Spindle-Shaped Heterometallic Building Units
;
_journal_name_full 'Inorganic Chemistry'
_journal_page_first 561
_journal_page_last 571
_journal_paper_doi 10.1021/ic901730f
_journal_volume 49
_journal_year 2010
_chemical_formula_moiety 'C51 H33 Cu3 Er N9 O12, 4(H2 O)'
_chemical_formula_sum 'C51 H41 Cu3 Er N9 O16'
_chemical_formula_weight 1393.81
_chemical_name_systematic
; 
 ? 
;
_space_group_IT_number 13
_symmetry_cell_setting monoclinic
_symmetry_space_group_name_Hall '-P 2yc'
_symmetry_space_group_name_H-M 'P 1 2/c 1'
_atom_sites_solution_hydrogens geom
_atom_sites_solution_primary direct
_atom_sites_solution_secondary difmap
_audit_creation_method SHELXL-97
_cell_angle_alpha 90.00
_cell_angle_beta 105.175(2)
_cell_angle_gamma 90.00
_cell_formula_units_Z 4
_cell_length_a 23.593(2)
_cell_length_b 10.4448(12)
_cell_length_c 21.641(2)
_cell_measurement_reflns_used 8999
_cell_measurement_temperature 298(2)
_cell_measurement_theta_max 25.02
_cell_measurement_theta_min 1.79
_cell_volume 5146.9(9)
_computing_cell_refinement 'Bruker SMART'
_computing_data_collection 'Bruker SMART'
_computing_data_reduction 'Bruker SAINT'
_computing_molecular_graphics 'Bruker SHELXTL'
_computing_publication_material 'Bruker SHELXTL'
_computing_structure_refinement 'SHELXL-97 (Sheldrick, 1997)'
_computing_structure_solution 'SHELXS-97 (Sheldrick, 1990)'
_diffrn_ambient_temperature 298(2)
_diffrn_measured_fraction_theta_full 0.988
_diffrn_measured_fraction_theta_max 0.988
_diffrn_measurement_device_type 'CCD area detector'
_diffrn_measurement_method 'phi and omega scans'
_diffrn_radiation_monochromator graphite
_diffrn_radiation_source 'fine-focus sealed tube'
_diffrn_radiation_type MoK\a
_diffrn_radiation_wavelength 0.71073
_diffrn_reflns_av_R_equivalents 0.0552
_diffrn_reflns_av_sigmaI/netI 0.0667
_diffrn_reflns_limit_h_max 15
_diffrn_reflns_limit_h_min -28
_diffrn_reflns_limit_k_max 11
_diffrn_reflns_limit_k_min -12
_diffrn_reflns_limit_l_max 24
_diffrn_reflns_limit_l_min -25
_diffrn_reflns_number 24590
_diffrn_reflns_theta_full 25.02
_diffrn_reflns_theta_max 25.02
_diffrn_reflns_theta_min 1.79
_exptl_absorpt_coefficient_mu 2.918
_exptl_absorpt_correction_T_max 0.4849
_exptl_absorpt_correction_T_min 0.3471
_exptl_absorpt_correction_type multi-scan
_exptl_absorpt_process_details sadabs
_exptl_crystal_colour yellowish
_exptl_crystal_density_diffrn 1.799
_exptl_crystal_density_method 'not measured'
_exptl_crystal_description block
_exptl_crystal_F_000 2772
_exptl_crystal_size_max 0.46
_exptl_crystal_size_mid 0.30
_exptl_crystal_size_min 0.29
_refine_diff_density_max 3.151
_refine_diff_density_min -5.327
_refine_diff_density_rms 0.241
_refine_ls_extinction_method none
_refine_ls_goodness_of_fit_ref 1.004
_refine_ls_hydrogen_treatment noref
_refine_ls_matrix_type full
_refine_ls_number_parameters 724
_refine_ls_number_reflns 8999
_refine_ls_number_restraints 0
_refine_ls_restrained_S_all 1.004
_refine_ls_R_factor_all 0.1164
_refine_ls_R_factor_gt 0.0988
_refine_ls_shift/su_max 0.001
_refine_ls_shift/su_mean 0.000
_refine_ls_structure_factor_coef Fsqd
_refine_ls_weighting_details 'calc w=1/[\s^2^(Fo^2^)+(0.4090P)^2^+1.8976P] where P=(Fo^2^+2Fc^2^)/3'
_refine_ls_weighting_scheme calc
_refine_ls_wR_factor_gt 0.4074
_refine_ls_wR_factor_ref 0.4327
_reflns_number_gt 7151
_reflns_number_total 8999
_reflns_threshold_expression >2sigma(I)
_cod_data_source_file ic901730f_si_002_7.cif
_cod_data_source_block Er-Cu
_cod_depositor_comments
;
The following automatic conversions were performed:

'_symmetry_cell_setting' value 'Monoclinic' changed to 'monoclinic'
according to the built-in table from CIF Core dictionary named
'cif_core.dic' version 2.4.1 from
2010-06-29.

'_exptl_absorpt_correction_type' value 'MULTI-SCAN'
changed to 'multi-scan' according to the built-in table from CIF Core
dictionary named 'cif_core.dic' version 2.4.1 from 2010-06-29.

Automatic conversion script
Id: cif_fix_values 1646 2011-03-28 12:23:43Z adriana 
;
_cod_database_code 4314543

loop_
_symmetry_equiv_pos_as_xyz
'x, y, z'
'-x, y, -z+1/2'
'-x, -y, -z'
'x, -y, z-1/2'

loop_
_atom_site_label
_atom_site_type_symbol
_atom_site_fract_x
_atom_site_fract_y
_atom_site_fract_z
_atom_site_U_iso_or_equiv
_atom_site_adp_type
_atom_site_occupancy
_atom_site_symmetry_multiplicity
_atom_site_calc_flag
_atom_site_refinement_flags
_atom_site_disorder_assembly
_atom_site_disorder_group
Er1 Er 0.0000 0.77124(9) 0.7500 0.0228(4) Uani 1 2 d S . .
Er2 Er 0.5000 0.46657(9) 0.2500 0.0227(4) Uani 1 2 d S . .
Cu1 Cu 0.21374(11) 0.6679(3) 0.79018(10) 0.0399(7) Uani 1 1 d . . .
Cu2 Cu 0.26947(12) 0.6360(2) 0.30534(10) 0.0429(7) Uani 1 1 d . . .
Cu3 Cu 0.68635(11) 0.0468(2) 0.37775(10) 0.0371(6) Uani 1 1 d . . .
N1 N 0.0477(6) 0.8972(14) 0.6812(7) 0.032(3) Uani 1 1 d . . .
N2 N 0.0000 0.5372(18) 0.7500 0.028(4) Uani 1 2 d S . .
N3 N 0.4819(6) 0.3612(14) 0.3470(7) 0.031(3) Uani 1 1 d . . .
N4 N 0.5000 0.702(2) 0.2500 0.036(5) Uani 1 2 d S . .
N5 N 0.2282(7) 0.6825(15) 0.7067(7) 0.033(3) Uani 1 1 d . . .
N6 N 0.2601(7) 0.6560(14) 0.3907(7) 0.033(3) Uani 1 1 d . . .
N7 N 0.2223(6) 0.6922(14) 0.8803(7) 0.028(3) Uani 1 1 d . . .
N8 N 0.2582(7) 0.6564(14) 1.2166(6) 0.031(3) Uani 1 1 d . . .
N9 N 0.6948(7) 0.0042(15) 0.4651(7) 0.032(3) Uani 1 1 d . . .
N10 N 0.6904(7) -0.0426(14) 0.7915(7) 0.032(3) Uani 1 1 d . . .
O1 O 0.0681(6) 0.9283(12) 0.8038(6) 0.036(3) Uani 1 1 d . . .
O2 O 0.1327(6) 1.0846(12) 0.8043(7) 0.043(3) Uani 1 1 d . . .
O3 O -0.0244(6) 0.7053(13) 0.6395(6) 0.037(3) Uani 1 1 d . . .
O4 O -0.0255(9) 0.7386(17) 0.5372(7) 0.068(5) Uani 1 1 d . . .
O5 O 0.0935(5) 0.6731(11) 0.7588(6) 0.032(3) Uani 1 1 d . . .
O6 O 0.1528(5) 0.5023(12) 0.7751(6) 0.032(3) Uani 1 1 d . . .
O7 O 0.4127(6) 0.5339(12) 0.2783(6) 0.038(3) Uani 1 1 d . . .
O8 O 0.3516(6) 0.5222(14) 0.3423(7) 0.046(4) Uani 1 1 d . . .
O9 O 0.5645(5) 0.2955(12) 0.2936(6) 0.032(3) Uani 1 1 d . . .
O10 O 0.6034(6) 0.1577(12) 0.3725(6) 0.037(3) Uani 1 1 d . . .
O11 O 0.4458(6) 0.5611(12) 0.1530(6) 0.039(3) Uani 1 1 d . . .
O12 O 0.4230(6) 0.7331(13) 0.0889(6) 0.041(3) Uani 1 1 d . . .
O13 O 0.9212(9) 0.497(2) 0.9979(14) 0.107(8) Uani 1 1 d . . .
H13C H 0.9357 0.4274 1.0151 0.129 Uiso 1 1 d R . .
H13D H 0.9274 0.5014 0.9612 0.129 Uiso 1 1 d R . .
O14 O 0.9460(16) 0.528(2) 0.3826(13) 0.139(11) Uani 1 1 d . . .
H14C H 0.9655 0.4635 0.3767 0.167 Uiso 1 1 d R . .
H14D H 0.9700 0.5864 0.3995 0.167 Uiso 1 1 d R . .
O15 O 0.8929(10) 0.951(3) 0.0602(13) 0.112(9) Uani 1 1 d . . .
H15C H 0.9033 0.9831 0.0973 0.134 Uiso 1 1 d R . .
H15D H 0.9137 0.8852 0.0595 0.134 Uiso 1 1 d R . .
O16 O 0.0310(11) 0.729(2) 0.4431(12) 0.100(7) Uani 1 1 d . . .
H16C H 0.0101 0.7491 0.4680 0.120 Uiso 1 1 d R . .
H16D H 0.0479 0.6590 0.4559 0.120 Uiso 1 1 d R . .
C1 C 0.0971(7) 1.0051(16) 0.7781(8) 0.029(4) Uani 1 1 d . . .
C2 C 0.0831(8) 0.9903(17) 0.7044(9) 0.033(4) Uani 1 1 d . . .
C3 C 0.1058(9) 1.0727(19) 0.6666(10) 0.042(4) Uani 1 1 d . . .
H3 H 0.1302 1.1405 0.6847 0.051 Uiso 1 1 calc R . .
C4 C 0.0915(9) 1.051(2) 0.6025(11) 0.045(5) Uani 1 1 d . . .
H4 H 0.1067 1.1043 0.5761 0.054 Uiso 1 1 calc R . .
C5 C 0.0549(10) 0.954(2) 0.5764(10) 0.045(5) Uani 1 1 d . . .
H5 H 0.0456 0.9373 0.5326 0.055 Uiso 1 1 calc R . .
C6 C 0.0320(8) 0.8786(18) 0.6172(9) 0.036(4) Uani 1 1 d . . .
C7 C -0.0112(9) 0.7689(19) 0.5978(10) 0.042(5) Uani 1 1 d . . .
C8 C 0.1031(7) 0.5552(15) 0.7653(8) 0.026(3) Uani 1 1 d . . .
C9 C 0.0502(8) 0.4722(15) 0.7576(9) 0.030(4) Uani 1 1 d . . .
C10 C 0.0508(8) 0.3381(16) 0.7581(10) 0.039(4) Uani 1 1 d . . .
H10 H 0.0863 0.2952 0.7640 0.047 Uiso 1 1 calc R . .
C11 C 0.0000 0.269(3) 0.7500 0.053(9) Uani 1 2 d S . .
H11 H 0.0000 0.1797 0.7500 0.063 Uiso 1 2 calc SR . .
C12 C 0.3977(8) 0.4978(19) 0.3280(8) 0.035(4) Uani 1 1 d . . .
C13 C 0.4387(8) 0.4046(18) 0.3707(8) 0.031(4) Uani 1 1 d . . .
C14 C 0.4368(8) 0.376(2) 0.4323(9) 0.040(4) Uani 1 1 d . . .
H14 H 0.4078 0.4093 0.4497 0.048 Uiso 1 1 calc R . .
C15 C 0.4805(9) 0.294(2) 0.4675(9) 0.045(5) Uani 1 1 d . . .
H15 H 0.4813 0.2743 0.5096 0.054 Uiso 1 1 calc R . .
C16 C 0.5224(9) 0.243(2) 0.4405(9) 0.041(4) Uani 1 1 d . . .
H16 H 0.5505 0.1858 0.4630 0.049 Uiso 1 1 calc R . .
C17 C 0.5210(8) 0.2794(18) 0.3792(9) 0.034(4) Uani 1 1 d . . .
C18 C 0.5686(7) 0.2407(16) 0.3455(8) 0.027(3) Uani 1 1 d . . .
C19 C 0.4458(8) 0.6817(18) 0.1406(9) 0.035(4) Uani 1 1 d . . .
C20 C 0.4740(9) 0.7637(18) 0.1975(10) 0.042(5) Uani 1 1 d . . .
C21 C 0.4719(10) 0.895(2) 0.1956(11) 0.051(5) Uani 1 1 d . . .
H21 H 0.4521 0.9378 0.1587 0.061 Uiso 1 1 calc R . .
C22 C 0.5000 0.960(3) 0.2500 0.060(9) Uani 1 2 d S . .
H22 H 0.5000 1.0493 0.2500 0.072 Uiso 1 2 calc SR . .
C23 C 0.1848(9) 0.7195(19) 0.6572(9) 0.037(4) Uani 1 1 d . . .
H23 H 0.1501 0.7486 0.6650 0.044 Uiso 1 1 calc R . .
C24 C 0.1890(8) 0.7168(17) 0.5931(8) 0.031(4) Uani 1 1 d . . .
H24 H 0.1574 0.7417 0.5597 0.037 Uiso 1 1 calc R . .
C25 C 0.2411(8) 0.6763(18) 0.5811(8) 0.032(4) Uani 1 1 d . . .
C26 C 0.2863(8) 0.6373(16) 0.6357(8) 0.031(4) Uani 1 1 d . . .
H26 H 0.3223 0.6096 0.6307 0.038 Uiso 1 1 calc R . .
C27 C 0.2771(9) 0.6405(19) 0.6920(9) 0.040(5) Uani 1 1 d . . .
H27 H 0.3073 0.6109 0.7258 0.049 Uiso 1 1 calc R . .
C28 C 0.3076(9) 0.6678(18) 0.4412(8) 0.036(4) Uani 1 1 d . . .
H28 H 0.3446 0.6716 0.4337 0.044 Uiso 1 1 calc R . .
C29 C 0.3035(8) 0.6745(18) 0.5030(8) 0.034(4) Uani 1 1 d . . .
H29 H 0.3372 0.6840 0.5365 0.041 Uiso 1 1 calc R . .
C30 C 0.2486(8) 0.6669(17) 0.5156(8) 0.031(4) Uani 1 1 d . . .
C31 C 0.2007(9) 0.6528(18) 0.4639(9) 0.038(4) Uani 1 1 d . . .
H31 H 0.1631 0.6453 0.4696 0.046 Uiso 1 1 calc R . .
C32 C 0.2096(8) 0.6500(18) 0.4039(8) 0.035(4) Uani 1 1 d . . .
H32 H 0.1765 0.6431 0.3695 0.042 Uiso 1 1 calc R . .
C33 C 0.1766(8) 0.7214(16) 0.9059(8) 0.028(4) Uani 1 1 d . . .
H33 H 0.1404 0.7426 0.8785 0.034 Uiso 1 1 calc R . .
C34 C 0.1824(8) 0.7205(16) 0.9703(9) 0.032(4) Uani 1 1 d . . .
H34 H 0.1501 0.7393 0.9858 0.038 Uiso 1 1 calc R . .
C35 C 0.2341(8) 0.6927(17) 1.0116(8) 0.030(4) Uani 1 1 d . . .
C36 C 0.2813(8) 0.6677(16) 0.9877(8) 0.029(4) Uani 1 1 d . . .
H36 H 0.3181 0.6499 1.0149 0.035 Uiso 1 1 calc R . .
C37 C 0.2727(8) 0.6698(17) 0.9211(8) 0.032(4) Uani 1 1 d . . .
H37 H 0.3050 0.6542 0.9050 0.038 Uiso 1 1 calc R . .
C38 C 0.3013(7) 0.6931(17) 1.1920(8) 0.030(4) Uani 1 1 d . . .
H38 H 0.3379 0.7098 1.2197 0.036 Uiso 1 1 calc R . .
C39 C 0.2943(8) 0.7082(16) 1.1257(8) 0.029(4) Uani 1 1 d . . .
H39 H 0.3265 0.7336 1.1114 0.034 Uiso 1 1 calc R . .
C40 C 0.2421(7) 0.6868(16) 1.0820(8) 0.026(3) Uani 1 1 d . . .
C41 C 0.1960(7) 0.6537(15) 1.1078(7) 0.025(3) Uani 1 1 d . . .
H41 H 0.1591 0.6379 1.0805 0.030 Uiso 1 1 calc R . .
C42 C 0.2037(8) 0.6443(17) 1.1711(8) 0.030(4) Uani 1 1 d . . .
H42 H 0.1708 0.6286 1.1860 0.036 Uiso 1 1 calc R . .
C43 C 0.6468(8) -0.0200(17) 0.4822(9) 0.035(4) Uani 1 1 d . . .
H43 H 0.6119 -0.0303 0.4505 0.041 Uiso 1 1 calc R . .
C44 C 0.6456(9) -0.0312(17) 0.5465(9) 0.035(4) Uani 1 1 d . . .
H44 H 0.6106 -0.0494 0.5568 0.042 Uiso 1 1 calc R . .
C45 C 0.6981(9) -0.0143(19) 0.5953(9) 0.036(4) Uani 1 1 d . . .
C46 C 0.7468(8) 0.0101(18) 0.5766(9) 0.033(4) Uani 1 1 d . . .
H46 H 0.7825 0.0208 0.6070 0.039 Uiso 1 1 calc R . .
C47 C 0.7442(9) 0.0194(17) 0.5122(9) 0.034(4) Uani 1 1 d . . .
H47 H 0.7788 0.0372 0.5008 0.040 Uiso 1 1 calc R . .
C48 C 0.6497(8) -0.0987(19) 0.7444(9) 0.038(4) Uani 1 1 d . . .
H48 H 0.6193 -0.1432 0.7549 0.046 Uiso 1 1 calc R . .
C49 C 0.6508(8) -0.0934(19) 0.6813(9) 0.039(4) Uani 1 1 d . . .
H49 H 0.6212 -0.1325 0.6501 0.047 Uiso 1 1 calc R . .
C50 C 0.6957(8) -0.0304(16) 0.6641(9) 0.030(4) Uani 1 1 d . . .
C51 C 0.7387(8) 0.0245(17) 0.7112(8) 0.030(4) Uani 1 1 d . . .
H51 H 0.7693 0.0691 0.7013 0.036 Uiso 1 1 calc R . .
C52 C 0.7360(8) 0.0125(18) 0.7751(8) 0.030(4) Uani 1 1 d . . .
H52 H 0.7670 0.0439 0.8075 0.036 Uiso 1 1 calc R . .

loop_
_atom_site_aniso_label
_atom_site_aniso_U_11
_atom_site_aniso_U_22
_atom_site_aniso_U_33
_atom_site_aniso_U_23
_atom_site_aniso_U_13
_atom_site_aniso_U_12
Er1 0.0264(6) 0.0222(6) 0.0219(6) 0.000 0.0097(4) 0.000
Er2 0.0242(6) 0.0278(7) 0.0174(6) 0.000 0.0075(4) 0.000
Cu1 0.0462(14) 0.0579(16) 0.0192(11) -0.0035(10) 0.0151(10) -0.0142(11)
Cu2 0.0675(17) 0.0477(14) 0.0170(11) 0.0011(9) 0.0172(11) 0.0029(12)
Cu3 0.0519(15) 0.0467(14) 0.0162(11) -0.0001(9) 0.0152(10) 0.0013(10)
N1 0.035(8) 0.033(8) 0.026(7) 0.003(6) 0.006(6) -0.003(6)
N2 0.031(11) 0.026(10) 0.030(11) 0.000 0.015(9) 0.000
N3 0.029(7) 0.040(8) 0.025(7) -0.002(6) 0.011(6) -0.001(6)
N4 0.031(11) 0.039(12) 0.041(13) 0.000 0.018(10) 0.000
N5 0.043(9) 0.039(8) 0.022(7) -0.006(6) 0.014(6) 0.000(7)
N6 0.043(9) 0.039(8) 0.020(7) -0.002(6) 0.012(6) 0.001(7)
N7 0.027(7) 0.034(8) 0.028(7) -0.006(6) 0.020(6) -0.005(6)
N8 0.039(8) 0.039(8) 0.014(6) 0.001(6) 0.004(6) 0.009(6)
N9 0.036(8) 0.038(8) 0.026(8) 0.011(6) 0.015(6) 0.009(7)
N10 0.031(8) 0.043(9) 0.027(8) -0.001(6) 0.015(6) -0.004(6)
O1 0.042(7) 0.033(6) 0.036(7) 0.001(5) 0.014(6) -0.002(6)
O2 0.036(7) 0.032(7) 0.058(9) -0.006(6) 0.008(6) -0.007(6)
O3 0.041(7) 0.040(7) 0.031(7) -0.002(5) 0.013(6) -0.005(6)
O4 0.098(14) 0.076(12) 0.024(7) -0.008(7) 0.008(8) -0.036(10)
O5 0.034(6) 0.030(6) 0.033(6) 0.003(5) 0.010(5) 0.000(5)
O6 0.029(6) 0.030(6) 0.037(7) 0.000(5) 0.012(5) 0.001(5)
O7 0.034(7) 0.047(8) 0.031(7) 0.003(5) 0.007(5) 0.014(5)
O8 0.036(8) 0.066(10) 0.040(8) 0.006(7) 0.015(6) 0.018(6)
O9 0.037(7) 0.038(7) 0.026(6) 0.003(5) 0.017(5) 0.004(5)
O10 0.037(7) 0.042(7) 0.034(7) 0.003(6) 0.013(6) 0.009(6)
O11 0.042(7) 0.042(7) 0.030(7) 0.008(6) 0.001(6) 0.014(6)
O12 0.039(7) 0.057(9) 0.029(7) 0.019(6) 0.012(6) 0.011(6)
O13 0.068(14) 0.107(16) 0.15(2) 0.013(17) 0.029(14) -0.004(13)
O14 0.22(4) 0.10(2) 0.09(2) 0.015(15) 0.03(2) 0.01(2)
O15 0.076(15) 0.15(2) 0.11(2) -0.025(17) 0.025(14) -0.001(14)
O16 0.12(2) 0.092(16) 0.088(16) 0.013(12) 0.017(14) 0.003(13)
C1 0.027(9) 0.023(8) 0.036(10) -0.001(7) 0.010(7) 0.007(7)
C2 0.036(10) 0.031(9) 0.038(10) 0.007(8) 0.019(8) 0.001(8)
C3 0.044(11) 0.037(10) 0.048(12) 0.009(9) 0.015(9) 0.001(9)
C4 0.046(12) 0.047(12) 0.047(12) 0.013(9) 0.021(10) 0.003(9)
C5 0.050(12) 0.054(13) 0.036(11) 0.007(9) 0.016(9) -0.001(9)
C6 0.038(10) 0.041(10) 0.034(9) 0.007(8) 0.015(8) 0.002(8)
C7 0.045(12) 0.049(12) 0.035(11) 0.000(8) 0.016(9) -0.001(9)
C8 0.029(9) 0.026(8) 0.028(8) -0.004(7) 0.016(7) -0.002(7)
C9 0.034(10) 0.027(9) 0.029(9) -0.003(7) 0.008(7) 0.000(7)
C10 0.040(10) 0.023(9) 0.054(12) -0.002(8) 0.010(9) 0.002(7)
C11 0.05(2) 0.024(15) 0.07(2) 0.000 0.007(17) 0.000
C12 0.032(10) 0.047(10) 0.028(9) -0.008(8) 0.012(8) 0.006(8)
C13 0.033(9) 0.043(10) 0.022(8) 0.003(7) 0.013(7) 0.007(8)
C14 0.040(10) 0.054(12) 0.030(9) 0.000(8) 0.016(8) 0.005(9)
C15 0.052(12) 0.057(12) 0.029(10) 0.007(9) 0.017(9) 0.003(10)
C16 0.044(11) 0.051(11) 0.030(10) 0.005(8) 0.014(8) 0.005(9)
C17 0.036(10) 0.043(11) 0.027(9) 0.001(7) 0.013(8) 0.004(8)
C18 0.027(9) 0.033(9) 0.020(8) 0.000(7) 0.005(7) 0.005(7)
C19 0.034(9) 0.040(10) 0.033(9) 0.009(8) 0.009(8) 0.009(8)
C20 0.036(10) 0.041(11) 0.042(11) 0.007(9) -0.001(8) 0.006(8)
C21 0.053(12) 0.044(11) 0.048(12) 0.011(10) 0.001(10) 0.004(10)
C22 0.06(2) 0.05(2) 0.06(2) 0.000 0.002(18) 0.000
C23 0.034(10) 0.052(12) 0.026(9) -0.002(8) 0.010(8) 0.002(8)
C24 0.034(9) 0.045(11) 0.017(8) 0.000(7) 0.013(7) 0.001(7)
C25 0.041(10) 0.034(10) 0.023(8) 0.004(7) 0.011(7) 0.003(8)
C26 0.038(10) 0.030(9) 0.026(9) -0.001(7) 0.007(7) 0.002(7)
C27 0.039(10) 0.042(11) 0.028(9) 0.003(8) -0.012(8) -0.005(8)
C28 0.042(10) 0.041(10) 0.027(9) -0.002(8) 0.012(8) 0.006(8)
C29 0.040(10) 0.042(10) 0.022(8) -0.003(7) 0.013(7) -0.002(8)
C30 0.035(9) 0.034(10) 0.025(8) -0.003(7) 0.009(7) 0.000(7)
C31 0.042(10) 0.044(11) 0.030(9) -0.011(8) 0.012(8) 0.003(8)
C32 0.039(10) 0.046(11) 0.018(8) -0.009(7) 0.003(7) -0.001(8)
C33 0.038(9) 0.039(10) 0.016(8) -0.001(6) 0.023(7) 0.000(7)
C34 0.031(9) 0.034(10) 0.033(9) -0.001(7) 0.012(8) -0.001(7)
C35 0.034(9) 0.027(8) 0.028(9) 0.003(7) 0.010(7) -0.004(7)
C36 0.035(9) 0.031(9) 0.024(8) -0.004(7) 0.012(7) 0.000(7)
C37 0.033(9) 0.037(10) 0.031(9) -0.001(7) 0.021(8) -0.004(7)
C38 0.028(8) 0.037(9) 0.025(8) 0.000(7) 0.007(7) 0.004(7)
C39 0.032(9) 0.034(9) 0.021(8) 0.002(7) 0.011(7) -0.001(7)
C40 0.027(8) 0.029(8) 0.023(8) -0.002(7) 0.007(7) -0.001(7)
C41 0.030(8) 0.031(8) 0.018(7) 0.004(6) 0.014(6) -0.002(7)
C42 0.029(9) 0.037(9) 0.025(8) -0.006(7) 0.008(7) -0.006(7)
C43 0.039(10) 0.034(10) 0.028(9) 0.006(7) 0.003(8) 0.001(7)
C44 0.038(10) 0.044(11) 0.026(9) 0.004(7) 0.013(8) -0.002(7)
C45 0.039(11) 0.038(10) 0.032(10) 0.010(8) 0.011(8) -0.007(8)
C46 0.034(10) 0.035(9) 0.030(9) 0.010(8) 0.010(8) 0.001(8)
C47 0.039(10) 0.038(10) 0.027(9) 0.001(7) 0.014(8) -0.001(8)
C48 0.040(10) 0.046(11) 0.031(9) 0.002(8) 0.012(8) -0.011(8)
C49 0.041(10) 0.048(11) 0.027(9) -0.001(8) 0.009(8) -0.007(8)
C50 0.032(9) 0.033(10) 0.026(9) 0.001(7) 0.011(7) 0.005(7)
C51 0.032(9) 0.041(10) 0.024(9) 0.002(7) 0.018(7) -0.007(7)
C52 0.030(9) 0.046(10) 0.022(9) -0.006(7) 0.019(7) -0.007(8)

loop_
_atom_type_symbol
_atom_type_description
_atom_type_scat_dispersion_real
_atom_type_scat_dispersion_imag
_atom_type_scat_source
C C 0.0033 0.0016 'International Tables Vol C Tables 4.2.6.8 and 6.1.1.4'
H H 0.0000 0.0000 'International Tables Vol C Tables 4.2.6.8 and 6.1.1.4'
O O 0.0106 0.0060 'International Tables Vol C Tables 4.2.6.8 and 6.1.1.4'
N N 0.0061 0.0033 'International Tables Vol C Tables 4.2.6.8 and 6.1.1.4'
Cu Cu 0.3201 1.2651 'International Tables Vol C Tables 4.2.6.8 and 6.1.1.4'
Er Er -0.2586 4.9576 'International Tables Vol C Tables 4.2.6.8 and 6.1.1.4'

loop_
_geom_angle_atom_site_label_1
_geom_angle_atom_site_label_2
_geom_angle_atom_site_label_3
_geom_angle
_geom_angle_site_symmetry_1
_geom_angle_site_symmetry_3
_geom_angle_publ_flag
O1 Er1 O1 92.7(6) . 2_556 ?
O1 Er1 O5 76.5(4) . . ?
O1 Er1 O5 145.6(4) 2_556 . ?
O1 Er1 O5 145.6(4) . 2_556 ?
O1 Er1 O5 76.5(4) 2_556 2_556 ?
O5 Er1 O5 129.3(6) . 2_556 ?
O1 Er1 O3 129.7(4) . . ?
O1 Er1 O3 75.9(4) 2_556 . ?
O5 Er1 O3 86.1(4) . . ?
O5 Er1 O3 79.8(4) 2_556 . ?
O1 Er1 O3 75.9(4) . 2_556 ?
O1 Er1 O3 129.7(4) 2_556 2_556 ?
O5 Er1 O3 79.8(4) . 2_556 ?
O5 Er1 O3 86.1(4) 2_556 2_556 ?
O3 Er1 O3 146.8(6) . 2_556 ?
O1 Er1 N2 133.6(3) . . ?
O1 Er1 N2 133.6(3) 2_556 . ?
O5 Er1 N2 64.7(3) . . ?
O5 Er1 N2 64.7(3) 2_556 . ?
O3 Er1 N2 73.4(3) . . ?
O3 Er1 N2 73.4(3) 2_556 . ?
O1 Er1 N1 64.6(4) . . ?
O1 Er1 N1 72.1(5) 2_556 . ?
O5 Er1 N1 73.8(4) . . ?
O5 Er1 N1 137.4(4) 2_556 . ?
O3 Er1 N1 65.2(4) . . ?
O3 Er1 N1 136.3(5) 2_556 . ?
N2 Er1 N1 122.2(3) . . ?
O1 Er1 N1 72.1(5) . 2_556 ?
O1 Er1 N1 64.6(4) 2_556 2_556 ?
O5 Er1 N1 137.4(4) . 2_556 ?
O5 Er1 N1 73.8(4) 2_556 2_556 ?
O3 Er1 N1 136.3(5) . 2_556 ?
O3 Er1 N1 65.2(4) 2_556 2_556 ?
N2 Er1 N1 122.2(3) . 2_556 ?
N1 Er1 N1 115.6(7) . 2_556 ?
O11 Er2 O11 130.7(7) . 2_655 ?
O11 Er2 O9 79.6(4) . 2_655 ?
O11 Er2 O9 143.7(4) 2_655 2_655 ?
O11 Er2 O9 143.7(4) . . ?
O11 Er2 O9 79.6(4) 2_655 . ?
O9 Er2 O9 82.5(6) 2_655 . ?
O11 Er2 O7 87.3(5) . 2_655 ?
O11 Er2 O7 78.7(4) 2_655 2_655 ?
O9 Er2 O7 128.4(4) 2_655 2_655 ?
O9 Er2 O7 79.5(4) . 2_655 ?
O11 Er2 O7 78.7(4) . . ?
O11 Er2 O7 87.3(5) 2_655 . ?
O9 Er2 O7 79.5(4) 2_655 . ?
O9 Er2 O7 128.4(4) . . ?
O7 Er2 O7 146.0(6) 2_655 . ?
O11 Er2 N4 65.4(3) . . ?
O11 Er2 N4 65.4(3) 2_655 . ?
O9 Er2 N4 138.7(3) 2_655 . ?
O9 Er2 N4 138.7(3) . . ?
O7 Er2 N4 73.0(3) 2_655 . ?
O7 Er2 N4 73.0(3) . . ?
O11 Er2 N3 67.1(5) . 2_655 ?
O11 Er2 N3 139.1(5) 2_655 2_655 ?
O9 Er2 N3 64.4(4) 2_655 2_655 ?
O9 Er2 N3 76.8(4) . 2_655 ?
O7 Er2 N3 64.5(4) 2_655 2_655 ?
O7 Er2 N3 133.4(4) . 2_655 ?
N4 Er2 N3 116.1(3) . 2_655 ?
O11 Er2 N3 139.1(5) . . ?
O11 Er2 N3 67.1(5) 2_655 . ?
O9 Er2 N3 76.8(4) 2_655 . ?
O9 Er2 N3 64.4(4) . . ?
O7 Er2 N3 133.4(4) 2_655 . ?
O7 Er2 N3 64.5(4) . . ?
N4 Er2 N3 116.1(3) . . ?
N3 Er2 N3 127.9(7) 2_655 . ?
N7 Cu1 N5 160.2(6) . . ?
N7 Cu1 O6 98.3(5) . . ?
N5 Cu1 O6 101.0(6) . . ?
N8 Cu2 N6 160.9(6) 1_554 . ?
N8 Cu2 O8 107.7(6) 1_554 . ?
N6 Cu2 O8 91.2(6) . . ?
N10 Cu3 N9 162.8(6) 4 . ?
N10 Cu3 O10 103.2(6) 4 . ?
N9 Cu3 O10 91.9(6) . . ?
C2 N1 C6 118.8(16) . . ?
C2 N1 Er1 121.1(12) . . ?
C6 N1 Er1 119.7(12) . . ?
C9 N2 C9 119(2) 2_556 . ?
C9 N2 Er1 120.5(10) 2_556 . ?
C9 N2 Er1 120.5(10) . . ?
C17 N3 C13 121.2(15) . . ?
C17 N3 Er2 118.7(11) . . ?
C13 N3 Er2 119.2(11) . . ?
C20 N4 C20 121(2) . 2_655 ?
C20 N4 Er2 119.4(12) . . ?
C20 N4 Er2 119.4(12) 2_655 . ?
C23 N5 C27 115.4(15) . . ?
C23 N5 Cu1 119.4(13) . . ?
C27 N5 Cu1 124.6(13) . . ?
C32 N6 C28 116.2(15) . . ?
C32 N6 Cu2 123.2(12) . . ?
C28 N6 Cu2 120.4(12) . . ?
C37 N7 C33 116.2(14) . . ?
C37 N7 Cu1 119.9(11) . . ?
C33 N7 Cu1 123.6(12) . . ?
C38 N8 C42 113.7(14) . . ?
C38 N8 Cu2 121.7(12) . 1_556 ?
C42 N8 Cu2 124.4(12) . 1_556 ?
C43 N9 C47 116.9(15) . . ?
C43 N9 Cu3 117.1(12) . . ?
C47 N9 Cu3 124.8(12) . . ?
C48 N10 C52 116.8(15) . . ?
C48 N10 Cu3 121.9(12) . 4_556 ?
C52 N10 Cu3 121.2(12) . 4_556 ?
C1 O1 Er1 126.4(11) . . ?
C7 O3 Er1 122.4(13) . . ?
C8 O5 Er1 124.5(10) . . ?
C8 O6 Cu1 102.8(10) . . ?
C12 O7 Er2 125.1(11) . . ?
C12 O8 Cu2 139.4(13) . . ?
C18 O9 Er2 126.6(11) . . ?
C18 O10 Cu3 148.1(12) . . ?
C19 O11 Er2 124.2(12) . . ?
H13C O13 H13D 108.1 . . ?
H14C O14 H14D 108.2 . . ?
H15C O15 H15D 108.3 . . ?
H16C O16 H16D 107.9 . . ?
O2 C1 O1 128.0(17) . . ?
O2 C1 C2 118.9(16) . . ?
O1 C1 C2 113.1(15) . . ?
N1 C2 C3 123.2(18) . . ?
N1 C2 C1 114.5(15) . . ?
C3 C2 C1 122.2(17) . . ?
C4 C3 C2 118(2) . . ?
C4 C3 H3 121.0 . . ?
C2 C3 H3 121.0 . . ?
C3 C4 C5 121(2) . . ?
C3 C4 H4 119.7 . . ?
C5 C4 H4 119.7 . . ?
C4 C5 C6 118(2) . . ?
C4 C5 H5 121.0 . . ?
C6 C5 H5 121.0 . . ?
N1 C6 C5 121.4(18) . . ?
N1 C6 C7 112.1(16) . . ?
C5 C6 C7 126.5(18) . . ?
O3 C7 O4 124.1(19) . . ?
O3 C7 C6 119.2(18) . . ?
O4 C7 C6 116.1(18) . . ?
O5 C8 O6 125.6(15) . . ?
O5 C8 C9 115.8(14) . . ?
O6 C8 C9 118.5(14) . . ?
N2 C9 C10 121.1(17) . . ?
N2 C9 C8 114.0(14) . . ?
C10 C9 C8 125.0(16) . . ?
C11 C10 C9 121.4(19) . . ?
C11 C10 H10 119.3 . . ?
C9 C10 H10 119.3 . . ?
C10 C11 C10 116(2) . 2_556 ?
C10 C11 H11 121.9 . . ?
C10 C11 H11 121.9 2_556 . ?
O8 C12 O7 127.6(18) . . ?
O8 C12 C13 116.5(16) . . ?
O7 C12 C13 115.7(14) . . ?
N3 C13 C14 121.2(16) . . ?
N3 C13 C12 114.6(14) . . ?
C14 C13 C12 123.8(16) . . ?
C13 C14 C15 116.9(17) . . ?
C13 C14 H14 121.5 . . ?
C15 C14 H14 121.5 . . ?
C16 C15 C14 120.9(18) . . ?
C16 C15 H15 119.5 . . ?
C14 C15 H15 119.5 . . ?
C17 C16 C15 117.5(19) . . ?
C17 C16 H16 121.2 . . ?
C15 C16 H16 121.2 . . ?
N3 C17 C16 121.9(17) . . ?
N3 C17 C18 114.5(15) . . ?
C16 C17 C18 123.2(17) . . ?
O10 C18 O9 129.7(16) . . ?
O10 C18 C17 115.9(15) . . ?
O9 C18 C17 114.4(14) . . ?
O12 C19 O11 126.2(19) . . ?
O12 C19 C20 119.4(17) . . ?
O11 C19 C20 114.3(15) . . ?
N4 C20 C21 121(2) . . ?
N4 C20 C19 116.0(17) . . ?
C21 C20 C19 122.6(18) . . ?
C20 C21 C22 118(2) . . ?
C20 C21 H21 121.1 . . ?
C22 C21 H21 121.1 . . ?
C21 C22 C21 120(3) . 2_655 ?
C21 C22 H22 119.9 . . ?
C21 C22 H22 119.9 2_655 . ?
N5 C23 C24 123.2(18) . . ?
N5 C23 H23 118.4 . . ?
C24 C23 H23 118.4 . . ?
C25 C24 C23 118.9(17) . . ?
C25 C24 H24 120.6 . . ?
C23 C24 H24 120.6 . . ?
C24 C25 C26 115.9(16) . . ?
C24 C25 C30 122.3(16) . . ?
C26 C25 C30 121.7(16) . . ?
C27 C26 C25 120.0(17) . . ?
C27 C26 H26 120.0 . . ?
C25 C26 H26 120.0 . . ?
C26 C27 N5 126.6(17) . . ?
C26 C27 H27 116.7 . . ?
N5 C27 H27 116.7 . . ?
N6 C28 C29 122.6(17) . . ?
N6 C28 H28 118.7 . . ?
C29 C28 H28 118.7 . . ?
C28 C29 C30 119.7(17) . . ?
C28 C29 H29 120.2 . . ?
C30 C29 H29 120.2 . . ?
C31 C30 C29 117.2(16) . . ?
C31 C30 C25 120.6(17) . . ?
C29 C30 C25 122.2(16) . . ?
C32 C31 C30 118.5(18) . . ?
C32 C31 H31 120.8 . . ?
C30 C31 H31 120.8 . . ?
N6 C32 C31 125.8(17) . . ?
N6 C32 H32 117.1 . . ?
C31 C32 H32 117.1 . . ?
C34 C33 N7 122.2(17) . . ?
C34 C33 H33 118.9 . . ?
N7 C33 H33 118.9 . . ?
C35 C34 C33 120.8(17) . . ?
C35 C34 H34 119.6 . . ?
C33 C34 H34 119.6 . . ?
C34 C35 C36 118.5(16) . . ?
C34 C35 C40 122.7(16) . . ?
C36 C35 C40 118.8(16) . . ?
C35 C36 C37 118.2(16) . . ?
C35 C36 H36 120.9 . . ?
C37 C36 H36 120.9 . . ?
N7 C37 C36 124.0(15) . . ?
N7 C37 H37 118.0 . . ?
C36 C37 H37 118.0 . . ?
N8 C38 C39 123.1(16) . . ?
N8 C38 H38 118.5 . . ?
C39 C38 H38 118.5 . . ?
C40 C39 C38 122.1(16) . . ?
C40 C39 H39 118.9 . . ?
C38 C39 H39 118.9 . . ?
C39 C40 C41 115.1(15) . . ?
C39 C40 C35 123.6(15) . . ?
C41 C40 C35 121.2(15) . . ?
C42 C41 C40 121.2(16) . . ?
C42 C41 H41 119.4 . . ?
C40 C41 H41 119.4 . . ?
C41 C42 N8 124.4(16) . . ?
C41 C42 H42 117.8 . . ?
N8 C42 H42 117.8 . . ?
N9 C43 C44 122.8(17) . . ?
N9 C43 H43 118.6 . . ?
C44 C43 H43 118.6 . . ?
C43 C44 C45 119.2(17) . . ?
C43 C44 H44 120.4 . . ?
C45 C44 H44 120.4 . . ?
C46 C45 C44 116.9(18) . . ?
C46 C45 C50 125.1(18) . . ?
C44 C45 C50 117.9(17) . . ?
C45 C46 C47 120.2(18) . . ?
C45 C46 H46 119.9 . . ?
C47 C46 H46 119.9 . . ?
N9 C47 C46 123.9(17) . . ?
N9 C47 H47 118.1 . . ?
C46 C47 H47 118.1 . . ?
N10 C48 C49 122.8(17) . . ?
N10 C48 H48 118.6 . . ?
C49 C48 H48 118.6 . . ?
C48 C49 C50 120.3(18) . . ?
C48 C49 H49 119.8 . . ?
C50 C49 H49 119.8 . . ?
C51 C50 C49 118.2(17) . . ?
C51 C50 C45 118.4(16) . . ?
C49 C50 C45 123.3(17) . . ?
C50 C51 C52 118.7(16) . . ?
C50 C51 H51 120.6 . . ?
C52 C51 H51 120.6 . . ?
N10 C52 C51 122.9(16) . . ?
N10 C52 H52 118.6 . . ?
C51 C52 H52 118.6 . . ?

loop_
_geom_bond_atom_site_label_1
_geom_bond_atom_site_label_2
_geom_bond_distance
_geom_bond_site_symmetry_2
_geom_bond_publ_flag
Er1 O1 2.376(13) . ?
Er1 O1 2.376(13) 2_556 ?
Er1 O5 2.395(12) . ?
Er1 O5 2.395(12) 2_556 ?
Er1 O3 2.409(12) . ?
Er1 O3 2.409(12) 2_556 ?
Er1 N2 2.445(19) . ?
Er1 N1 2.468(14) . ?
Er1 N1 2.468(14) 2_556 ?
Er2 O11 2.370(12) . ?
Er2 O11 2.370(12) 2_655 ?
Er2 O9 2.377(12) 2_655 ?
Er2 O9 2.377(12) . ?
Er2 O7 2.403(12) 2_655 ?
Er2 O7 2.403(12) . ?
Er2 N4 2.46(2) . ?
Er2 N3 2.504(14) 2_655 ?
Er2 N3 2.504(14) . ?
Cu1 N7 1.924(14) . ?
Cu1 N5 1.929(14) . ?
Cu1 O6 2.218(12) . ?
Cu2 N8 1.880(13) 1_554 ?
Cu2 N6 1.928(14) . ?
Cu2 O8 2.236(13) . ?
Cu3 N10 1.895(15) 4 ?
Cu3 N9 1.900(14) . ?
Cu3 O10 2.250(12) . ?
N1 C2 1.30(2) . ?
N1 C6 1.35(2) . ?
N2 C9 1.34(2) 2_556 ?
N2 C9 1.34(2) . ?
N3 C17 1.31(2) . ?
N3 C13 1.34(2) . ?
N4 C20 1.31(2) . ?
N4 C20 1.31(2) 2_655 ?
N5 C23 1.33(2) . ?
N5 C27 1.35(3) . ?
N6 C32 1.30(2) . ?
N6 C28 1.35(2) . ?
N7 C37 1.30(2) . ?
N7 C33 1.37(2) . ?
N8 C38 1.32(2) . ?
N8 C42 1.41(2) . ?
N8 Cu2 1.880(13) 1_556 ?
N9 C43 1.30(2) . ?
N9 C47 1.34(2) . ?
N10 C48 1.34(2) . ?
N10 C52 1.35(2) . ?
N10 Cu3 1.895(15) 4_556 ?
O1 C1 1.27(2) . ?
O2 C1 1.21(2) . ?
O3 C7 1.22(2) . ?
O4 C7 1.30(2) . ?
O5 C8 1.253(19) . ?
O6 C8 1.26(2) . ?
O7 C12 1.27(2) . ?
O8 C12 1.23(2) . ?
O9 C18 1.24(2) . ?
O10 C18 1.23(2) . ?
O11 C19 1.29(2) . ?
O12 C19 1.23(2) . ?
O13 H13C 0.8455 . ?
O13 H13D 0.8473 . ?
O14 H14C 0.8455 . ?
O14 H14D 0.8461 . ?
O15 H15C 0.8472 . ?
O15 H15D 0.8455 . ?
O16 H16C 0.8470 . ?
O16 H16D 0.8454 . ?
C1 C2 1.55(2) . ?
C2 C3 1.39(3) . ?
C3 C4 1.36(3) . ?
C3 H3 0.9300 . ?
C4 C5 1.36(3) . ?
C4 H4 0.9300 . ?
C5 C6 1.39(3) . ?
C5 H5 0.9300 . ?
C6 C7 1.52(3) . ?
C8 C9 1.49(2) . ?
C9 C10 1.40(2) . ?
C10 C11 1.37(2) . ?
C10 H10 0.9300 . ?
C11 C10 1.37(2) 2_556 ?
C11 H11 0.9300 . ?
C12 C13 1.51(3) . ?
C13 C14 1.38(2) . ?
C14 C15 1.40(3) . ?
C14 H14 0.9300 . ?
C15 C16 1.38(3) . ?
C15 H15 0.9300 . ?
C16 C17 1.37(3) . ?
C16 H16 0.9300 . ?
C17 C18 1.55(2) . ?
C19 C20 1.50(3) . ?
C20 C21 1.37(3) . ?
C21 C22 1.37(3) . ?
C21 H21 0.9300 . ?
C22 C21 1.37(3) 2_655 ?
C22 H22 0.9300 . ?
C23 C24 1.42(3) . ?
C23 H23 0.9300 . ?
C24 C25 1.39(3) . ?
C24 H24 0.9300 . ?
C25 C26 1.43(2) . ?
C25 C30 1.48(2) . ?
C26 C27 1.29(3) . ?
C26 H26 0.9300 . ?
C27 H27 0.9300 . ?
C28 C29 1.37(2) . ?
C28 H28 0.9300 . ?
C29 C30 1.39(2) . ?
C29 H29 0.9300 . ?
C30 C31 1.37(3) . ?
C31 C32 1.37(3) . ?
C31 H31 0.9300 . ?
C32 H32 0.9300 . ?
C33 C34 1.37(2) . ?
C33 H33 0.9300 . ?
C34 C35 1.34(3) . ?
C34 H34 0.9300 . ?
C35 C36 1.37(2) . ?
C35 C40 1.49(2) . ?
C36 C37 1.40(2) . ?
C36 H36 0.9300 . ?
C37 H37 0.9300 . ?
C38 C39 1.41(2) . ?
C38 H38 0.9300 . ?
C39 C40 1.36(2) . ?
C39 H39 0.9300 . ?
C40 C41 1.39(2) . ?
C41 C42 1.34(2) . ?
C41 H41 0.9300 . ?
C42 H42 0.9300 . ?
C43 C44 1.40(2) . ?
C43 H43 0.9300 . ?
C44 C45 1.41(3) . ?
C44 H44 0.9300 . ?
C45 C46 1.34(3) . ?
C45 C50 1.51(3) . ?
C46 C47 1.38(3) . ?
C46 H46 0.9300 . ?
C47 H47 0.9300 . ?
C48 C49 1.37(3) . ?
C48 H48 0.9300 . ?
C49 C50 1.38(3) . ?
C49 H49 0.9300 . ?
C50 C51 1.36(3) . ?
C51 C52 1.41(2) . ?
C51 H51 0.9300 . ?
C52 H52 0.9300 . ?

loop_
_geom_torsion_atom_site_label_1
_geom_torsion_atom_site_label_2
_geom_torsion_atom_site_label_3
_geom_torsion_atom_site_label_4
_geom_torsion
_geom_torsion_site_symmetry_1
_geom_torsion_site_symmetry_2
_geom_torsion_site_symmetry_3
_geom_torsion_site_symmetry_4
_geom_torsion_publ_flag
O1 Er1 N1 C2 -3.8(13) . . . . ?
O1 Er1 N1 C2 98.2(14) 2_556 . . . ?
O5 Er1 N1 C2 -86.3(14) . . . . ?
O5 Er1 N1 C2 142.6(12) 2_556 . . . ?
O3 Er1 N1 C2 -179.5(15) . . . . ?
O3 Er1 N1 C2 -31.2(17) 2_556 . . . ?
N2 Er1 N1 C2 -131.0(13) . . . . ?
N1 Er1 N1 C2 49.0(13) 2_556 . . . ?
O1 Er1 N1 C6 -176.6(15) . . . . ?
O1 Er1 N1 C6 -74.6(13) 2_556 . . . ?
O5 Er1 N1 C6 101.0(14) . . . . ?
O5 Er1 N1 C6 -30.2(16) 2_556 . . . ?
O3 Er1 N1 C6 7.7(13) . . . . ?
O3 Er1 N1 C6 156.1(12) 2_556 . . . ?
N2 Er1 N1 C6 56.2(14) . . . . ?
N1 Er1 N1 C6 -123.8(14) 2_556 . . . ?
O1 Er1 N2 C9 147.2(10) . . . 2_556 ?
O1 Er1 N2 C9 -32.8(10) 2_556 . . 2_556 ?
O5 Er1 N2 C9 -176.9(9) . . . 2_556 ?
O5 Er1 N2 C9 3.1(9) 2_556 . . 2_556 ?
O3 Er1 N2 C9 -83.3(9) . . . 2_556 ?
O3 Er1 N2 C9 96.7(9) 2_556 . . 2_556 ?
N1 Er1 N2 C9 -128.5(10) . . . 2_556 ?
N1 Er1 N2 C9 51.5(10) 2_556 . . 2_556 ?
O1 Er1 N2 C9 -32.8(10) . . . . ?
O1 Er1 N2 C9 147.2(10) 2_556 . . . ?
O5 Er1 N2 C9 3.1(9) . . . . ?
O5 Er1 N2 C9 -176.9(9) 2_556 . . . ?
O3 Er1 N2 C9 96.7(9) . . . . ?
O3 Er1 N2 C9 -83.3(9) 2_556 . . . ?
N1 Er1 N2 C9 51.5(10) . . . . ?
N1 Er1 N2 C9 -128.5(10) 2_556 . . . ?
O11 Er2 N3 C17 154.5(12) . . . . ?
O11 Er2 N3 C17 -79.1(13) 2_655 . . . ?
O9 Er2 N3 C17 98.0(13) 2_655 . . . ?
O9 Er2 N3 C17 10.1(12) . . . . ?
O7 Er2 N3 C17 -33.0(15) 2_655 . . . ?
O7 Er2 N3 C17 -177.4(14) . . . . ?
N4 Er2 N3 C17 -123.8(12) . . . . ?
N3 Er2 N3 C17 56.2(12) 2_655 . . . ?
O11 Er2 N3 C13 -36.6(16) . . . . ?
O11 Er2 N3 C13 89.9(13) 2_655 . . . ?
O9 Er2 N3 C13 -93.0(13) 2_655 . . . ?
O9 Er2 N3 C13 179.1(14) . . . . ?
O7 Er2 N3 C13 135.9(12) 2_655 . . . ?
O7 Er2 N3 C13 -8.4(12) . . . . ?
N4 Er2 N3 C13 45.1(14) . . . . ?
N3 Er2 N3 C13 -134.9(14) 2_655 . . . ?
O11 Er2 N4 C20 -3.7(11) . . . . ?
O11 Er2 N4 C20 176.3(11) 2_655 . . . ?
O9 Er2 N4 C20 -38.4(12) 2_655 . . . ?
O9 Er2 N4 C20 141.6(12) . . . . ?
O7 Er2 N4 C20 91.2(11) 2_655 . . . ?
O7 Er2 N4 C20 -88.8(11) . . . . ?
N3 Er2 N4 C20 41.8(11) 2_655 . . . ?
N3 Er2 N4 C20 -138.2(11) . . . . ?
O11 Er2 N4 C20 176.3(11) . . . 2_655 ?
O11 Er2 N4 C20 -3.7(11) 2_655 . . 2_655 ?
O9 Er2 N4 C20 141.6(12) 2_655 . . 2_655 ?
O9 Er2 N4 C20 -38.4(12) . . . 2_655 ?
O7 Er2 N4 C20 -88.8(11) 2_655 . . 2_655 ?
O7 Er2 N4 C20 91.2(11) . . . 2_655 ?
N3 Er2 N4 C20 -138.2(11) 2_655 . . 2_655 ?
N3 Er2 N4 C20 41.8(11) . . . 2_655 ?
N7 Cu1 N5 C23 -126(2) . . . . ?
O6 Cu1 N5 C23 68.2(15) . . . . ?
N7 Cu1 N5 C27 64(3) . . . . ?
O6 Cu1 N5 C27 -101.8(15) . . . . ?
N8 Cu2 N6 C32 49(3) 1_554 . . . ?
O8 Cu2 N6 C32 -140.4(15) . . . . ?
N8 Cu2 N6 C28 -136(2) 1_554 . . . ?
O8 Cu2 N6 C28 34.6(14) . . . . ?
N5 Cu1 N7 C37 -54(3) . . . . ?
O6 Cu1 N7 C37 112.6(13) . . . . ?
N5 Cu1 N7 C33 132.4(19) . . . . ?
O6 Cu1 N7 C33 -61.4(14) . . . . ?
N10 Cu3 N9 C43 -115(2) 4 . . . ?
O10 Cu3 N9 C43 37.2(14) . . . . ?
N10 Cu3 N9 C47 77(3) 4 . . . ?
O10 Cu3 N9 C47 -130.2(15) . . . . ?
O1 Er1 O1 C1 -67.7(13) 2_556 . . . ?
O5 Er1 O1 C1 79.2(13) . . . . ?
O5 Er1 O1 C1 -137.5(12) 2_556 . . . ?
O3 Er1 O1 C1 6.1(16) . . . . ?
O3 Er1 O1 C1 161.9(14) 2_556 . . . ?
N2 Er1 O1 C1 112.3(13) . . . . ?
N1 Er1 O1 C1 1.0(12) . . . . ?
N1 Er1 O1 C1 -129.9(14) 2_556 . . . ?
O1 Er1 O3 C7 -15.8(17) . . . . ?
O1 Er1 O3 C7 65.9(15) 2_556 . . . ?
O5 Er1 O3 C7 -84.6(15) . . . . ?
O5 Er1 O3 C7 144.3(15) 2_556 . . . ?
O3 Er1 O3 C7 -149.3(15) 2_556 . . . ?
N2 Er1 O3 C7 -149.3(15) . . . . ?
N1 Er1 O3 C7 -10.7(15) . . . . ?
N1 Er1 O3 C7 91.2(16) 2_556 . . . ?
O1 Er1 O5 C8 147.5(13) . . . . ?
O1 Er1 O5 C8 -137.9(12) 2_556 . . . ?
O5 Er1 O5 C8 -6.6(12) 2_556 . . . ?
O3 Er1 O5 C8 -80.1(13) . . . . ?
O3 Er1 O5 C8 69.7(13) 2_556 . . . ?
N2 Er1 O5 C8 -6.6(12) . . . . ?
N1 Er1 O5 C8 -145.4(14) . . . . ?
N1 Er1 O5 C8 104.3(14) 2_556 . . . ?
N7 Cu1 O6 C8 85.7(11) . . . . ?
N5 Cu1 O6 C8 -99.0(11) . . . . ?
O11 Er2 O7 C12 166.2(15) . . . . ?
O11 Er2 O7 C12 -61.3(15) 2_655 . . . ?
O9 Er2 O7 C12 84.8(15) 2_655 . . . ?
O9 Er2 O7 C12 13.2(17) . . . . ?
O7 Er2 O7 C12 -126.4(15) 2_655 . . . ?
N4 Er2 O7 C12 -126.4(15) . . . . ?
N3 Er2 O7 C12 123.6(14) 2_655 . . . ?
N3 Er2 O7 C12 4.6(14) . . . . ?
N8 Cu2 O8 C12 24(2) 1_554 . . . ?
N6 Cu2 O8 C12 -152(2) . . . . ?
O11 Er2 O9 C18 -149.5(13) . . . . ?
O11 Er2 O9 C18 59.7(14) 2_655 . . . ?
O9 Er2 O9 C18 -88.6(14) 2_655 . . . ?
O7 Er2 O9 C18 139.9(15) 2_655 . . . ?
O7 Er2 O9 C18 -18.4(16) . . . . ?
N4 Er2 O9 C18 91.4(14) . . . . ?
N3 Er2 O9 C18 -154.0(15) 2_655 . . . ?
N3 Er2 O9 C18 -9.8(13) . . . . ?
N10 Cu3 O10 C18 -30(2) 4 . . . ?
N9 Cu3 O10 C18 158(2) . . . . ?
O11 Er2 O11 C19 8.3(13) 2_655 . . . ?
O9 Er2 O11 C19 165.9(15) 2_655 . . . ?
O9 Er2 O11 C19 -132.4(13) . . . . ?
O7 Er2 O11 C19 -64.2(14) 2_655 . . . ?
O7 Er2 O11 C19 84.6(14) . . . . ?
N4 Er2 O11 C19 8.3(13) . . . . ?
N3 Er2 O11 C19 -127.7(15) 2_655 . . . ?
N3 Er2 O11 C19 110.3(14) . . . . ?
Er1 O1 C1 O2 -178.8(13) . . . . ?
Er1 O1 C1 C2 1(2) . . . . ?
C6 N1 C2 C3 0(3) . . . . ?
Er1 N1 C2 C3 -172.6(14) . . . . ?
C6 N1 C2 C1 178.6(15) . . . . ?
Er1 N1 C2 C1 6(2) . . . . ?
O2 C1 C2 N1 175.5(16) . . . . ?
O1 C1 C2 N1 -5(2) . . . . ?
O2 C1 C2 C3 -6(3) . . . . ?
O1 C1 C2 C3 173.8(17) . . . . ?
N1 C2 C3 C4 -2(3) . . . . ?
C1 C2 C3 C4 179.5(17) . . . . ?
C2 C3 C4 C5 1(3) . . . . ?
C3 C4 C5 C6 1(3) . . . . ?
C2 N1 C6 C5 3(3) . . . . ?
Er1 N1 C6 C5 175.6(14) . . . . ?
C2 N1 C6 C7 -178.1(16) . . . . ?
Er1 N1 C6 C7 -5(2) . . . . ?
C4 C5 C6 N1 -3(3) . . . . ?
C4 C5 C6 C7 177.4(19) . . . . ?
Er1 O3 C7 O4 -177.3(17) . . . . ?
Er1 O3 C7 C6 12(2) . . . . ?
N1 C6 C7 O3 -4(3) . . . . ?
C5 C6 C7 O3 174.8(19) . . . . ?
N1 C6 C7 O4 -175.4(19) . . . . ?
C5 C6 C7 O4 4(3) . . . . ?
Er1 O5 C8 O6 -174.1(12) . . . . ?
Er1 O5 C8 C9 9(2) . . . . ?
Cu1 O6 C8 O5 7(2) . . . . ?
Cu1 O6 C8 C9 -175.7(12) . . . . ?
C9 N2 C9 C10 -0.4(13) 2_556 . . . ?
Er1 N2 C9 C10 179.6(13) . . . . ?
C9 N2 C9 C8 179.7(17) 2_556 . . . ?
Er1 N2 C9 C8 -0.3(17) . . . . ?
O5 C8 C9 N2 -5(2) . . . . ?
O6 C8 C9 N2 177.5(13) . . . . ?
O5 C8 C9 C10 174.9(18) . . . . ?
O6 C8 C9 C10 -2(3) . . . . ?
N2 C9 C10 C11 1(3) . . . . ?
C8 C9 C10 C11 -179.3(15) . . . . ?
C9 C10 C11 C10 -0.4(13) . . . 2_556 ?
Cu2 O8 C12 O7 -3(4) . . . . ?
Cu2 O8 C12 C13 -176.8(14) . . . . ?
Er2 O7 C12 O8 -174.4(16) . . . . ?
Er2 O7 C12 C13 -1(2) . . . . ?
C17 N3 C13 C14 7(3) . . . . ?
Er2 N3 C13 C14 -161.8(15) . . . . ?
C17 N3 C13 C12 179.9(16) . . . . ?
Er2 N3 C13 C12 11(2) . . . . ?
O8 C12 C13 N3 167.3(17) . . . . ?
O7 C12 C13 N3 -7(2) . . . . ?
O8 C12 C13 C14 -20(3) . . . . ?
O7 C12 C13 C14 165.8(18) . . . . ?
N3 C13 C14 C15 -3(3) . . . . ?
C12 C13 C14 C15 -175.6(18) . . . . ?
C13 C14 C15 C16 -2(3) . . . . ?
C14 C15 C16 C17 3(3) . . . . ?
C13 N3 C17 C16 -6(3) . . . . ?
Er2 N3 C17 C16 163.2(15) . . . . ?
C13 N3 C17 C18 -179.1(16) . . . . ?
Er2 N3 C17 C18 -10(2) . . . . ?
C15 C16 C17 N3 1(3) . . . . ?
C15 C16 C17 C18 173.7(18) . . . . ?
Cu3 O10 C18 O9 12(4) . . . . ?
Cu3 O10 C18 C17 -171.2(16) . . . . ?
Er2 O9 C18 O10 -174.9(14) . . . . ?
Er2 O9 C18 C17 8(2) . . . . ?
N3 C17 C18 O10 -175.2(16) . . . . ?
C16 C17 C18 O10 11(3) . . . . ?
N3 C17 C18 O9 2(2) . . . . ?
C16 C17 C18 O9 -171.1(18) . . . . ?
Er2 O11 C19 O12 172.5(14) . . . . ?
Er2 O11 C19 C20 -11(2) . . . . ?
C20 N4 C20 C21 -1.3(16) 2_655 . . . ?
Er2 N4 C20 C21 178.7(16) . . . . ?
C20 N4 C20 C19 -180(2) 2_655 . . . ?
Er2 N4 C20 C19 0(2) . . . . ?
O12 C19 C20 N4 -176.6(16) . . . . ?
O11 C19 C20 N4 7(2) . . . . ?
O12 C19 C20 C21 5(3) . . . . ?
O11 C19 C20 C21 -172(2) . . . . ?
N4 C20 C21 C22 3(3) . . . . ?
C19 C20 C21 C22 -178.9(17) . . . . ?
C20 C21 C22 C21 -1.2(15) . . . 2_655 ?
C27 N5 C23 C24 -1(3) . . . . ?
Cu1 N5 C23 C24 -171.4(14) . . . . ?
N5 C23 C24 C25 -1(3) . . . . ?
C23 C24 C25 C26 2(3) . . . . ?
C23 C24 C25 C30 178.1(17) . . . . ?
C24 C25 C26 C27 0(3) . . . . ?
C30 C25 C26 C27 -176.3(18) . . . . ?
C25 C26 C27 N5 -3(3) . . . . ?
C23 N5 C27 C26 3(3) . . . . ?
Cu1 N5 C27 C26 173.0(16) . . . . ?
C32 N6 C28 C29 -1(3) . . . . ?
Cu2 N6 C28 C29 -176.0(14) . . . . ?
N6 C28 C29 C30 1(3) . . . . ?
C28 C29 C30 C31 0(3) . . . . ?
C28 C29 C30 C25 -178.6(17) . . . . ?
C24 C25 C30 C31 -23(3) . . . . ?
C26 C25 C30 C31 152.9(18) . . . . ?
C24 C25 C30 C29 155.2(19) . . . . ?
C26 C25 C30 C29 -28(3) . . . . ?
C29 C30 C31 C32 -1(3) . . . . ?
C25 C30 C31 C32 177.3(17) . . . . ?
C28 N6 C32 C31 -1(3) . . . . ?
Cu2 N6 C32 C31 174.3(15) . . . . ?
C30 C31 C32 N6 2(3) . . . . ?
C37 N7 C33 C34 -3(2) . . . . ?
Cu1 N7 C33 C34 170.7(13) . . . . ?
N7 C33 C34 C35 1(3) . . . . ?
C33 C34 C35 C36 1(3) . . . . ?
C33 C34 C35 C40 -178.2(16) . . . . ?
C34 C35 C36 C37 -1(3) . . . . ?
C40 C35 C36 C37 178.1(16) . . . . ?
C33 N7 C37 C36 3(3) . . . . ?
Cu1 N7 C37 C36 -171.0(13) . . . . ?
C35 C36 C37 N7 -1(3) . . . . ?
C42 N8 C38 C39 -5(2) . . . . ?
Cu2 N8 C38 C39 179.4(13) 1_556 . . . ?
N8 C38 C39 C40 1(3) . . . . ?
C38 C39 C40 C41 2(2) . . . . ?
C38 C39 C40 C35 -175.5(17) . . . . ?
C34 C35 C40 C39 -153.7(18) . . . . ?
C36 C35 C40 C39 27(3) . . . . ?
C34 C35 C40 C41 29(3) . . . . ?
C36 C35 C40 C41 -150.7(17) . . . . ?
C39 C40 C41 C42 0(2) . . . . ?
C35 C40 C41 C42 177.7(17) . . . . ?
C40 C41 C42 N8 -5(3) . . . . ?
C38 N8 C42 C41 7(2) . . . . ?
Cu2 N8 C42 C41 -177.2(14) 1_556 . . . ?
C47 N9 C43 C44 0(3) . . . . ?
Cu3 N9 C43 C44 -168.9(14) . . . . ?
N9 C43 C44 C45 1(3) . . . . ?
C43 C44 C45 C46 -1(3) . . . . ?
C43 C44 C45 C50 -178.4(16) . . . . ?
C44 C45 C46 C47 1(3) . . . . ?
C50 C45 C46 C47 178.1(18) . . . . ?
C43 N9 C47 C46 0(3) . . . . ?
Cu3 N9 C47 C46 167.8(15) . . . . ?
C45 C46 C47 N9 -1(3) . . . . ?
C52 N10 C48 C49 -5(3) . . . . ?
Cu3 N10 C48 C49 177.9(15) 4_556 . . . ?
N10 C48 C49 C50 1(3) . . . . ?
C48 C49 C50 C51 1(3) . . . . ?
C48 C49 C50 C45 -176.5(18) . . . . ?
C46 C45 C50 C51 24(3) . . . . ?
C44 C45 C50 C51 -158.8(18) . . . . ?
C46 C45 C50 C49 -159(2) . . . . ?
C44 C45 C50 C49 18(3) . . . . ?
C49 C50 C51 C52 1(3) . . . . ?
C45 C50 C51 C52 178.5(17) . . . . ?
C48 N10 C52 C51 7(3) . . . . ?
Cu3 N10 C52 C51 -175.9(14) 4_556 . . . ?
C50 C51 C52 N10 -5(3) . . . . ?
